data_7130586
loop_
_publ_author_name
'Andrews, Ryan'
'De Backere, John'
'Stephan, Douglas W.'

_publ_section_title
;
 Synthesis and reactivity of donor stabilized thionylium (SO2+) dications
;
_journal_name_full 'Chemical Communications'
_journal_paper_doi 10.1039/D2CC04129D
_journal_year 2022
_chemical_formula_moiety 'C10 H8 N2 O S, 2(C F3 O3 S), 2(C2 H3 N)'
_chemical_formula_sum 'C16 H14 F6 N4 O7 S3'
_chemical_formula_weight 584.49
_space_group_crystal_system orthorhombic
_space_group_IT_number 61
_space_group_name_Hall '-P 2ac 2ab'
_space_group_name_H-M_alt 'P b c a'
_atom_sites_solution_hydrogens geom
_audit_creation_date 2022-07-13
_audit_creation_method
;
Olex2 1.3
(compiled 2020.11.12 svn.r5f609507 for OlexSys, GUI svn.r6408)
;
_audit_update_record
;
2022-07-13 deposited with the CCDC.	2022-08-19 downloaded from the CCDC.
;
_cell_angle_alpha 90
_cell_angle_beta 90
_cell_angle_gamma 90
_cell_formula_units_Z 8
_cell_length_a 16.5696(19)
_cell_length_b 12.2385(13)
_cell_length_c 22.989(2)
_cell_measurement_reflns_used 7880
_cell_measurement_temperature 150
_cell_measurement_theta_max 25.45
_cell_measurement_theta_min 2.25
_cell_volume 4661.9(8)
_computing_cell_refinement 'SAINT V8.38A (Bruker, 2018)'
_computing_data_reduction 'SAINT V8.38A (Bruker, 2018)'
_computing_molecular_graphics 'Olex2 1.3 (Dolomanov et al., 2009)'
_computing_publication_material 'Olex2 1.3 (Dolomanov et al., 2009)'
_computing_structure_refinement 'XL  (Sheldrick, 2008)'
_computing_structure_solution 'SHELXT 2018/2 (Sheldrick, 2018)'
_diffrn_ambient_temperature 150
_diffrn_measured_fraction_theta_full 0.999
_diffrn_measured_fraction_theta_max 0.999
_diffrn_measurement_device_type 'Bruker APEX-II CCD'
_diffrn_measurement_method '\f and \w scans'
_diffrn_radiation_type MoK\a
_diffrn_radiation_wavelength 0.71073
_diffrn_reflns_av_R_equivalents 0.1305
_diffrn_reflns_av_unetI/netI 0.0620
_diffrn_reflns_Laue_measured_fraction_full 0.999
_diffrn_reflns_Laue_measured_fraction_max 0.999
_diffrn_reflns_limit_h_max 22
_diffrn_reflns_limit_h_min -22
_diffrn_reflns_limit_k_max 15
_diffrn_reflns_limit_k_min -16
_diffrn_reflns_limit_l_max 30
_diffrn_reflns_limit_l_min -30
_diffrn_reflns_number 64454
_diffrn_reflns_point_group_measured_fraction_full 0.999
_diffrn_reflns_point_group_measured_fraction_max 0.999
_diffrn_reflns_theta_full 25.242
_diffrn_reflns_theta_max 28.289
_diffrn_reflns_theta_min 2.458
_exptl_absorpt_coefficient_mu 0.412
_exptl_absorpt_correction_T_max 0.7359
_exptl_absorpt_correction_T_min 0.6691
_exptl_absorpt_correction_type multi-scan
_exptl_absorpt_process_details
;
SADABS-2016/2 (Bruker,2016/2) was used for absorption correction.
wR2(int) was 0.1116 before and 0.0947 after correction.
The Ratio of minimum to maximum transmission is 0.9092.
The \l/2 correction factor is Not present.
;
_exptl_crystal_colour colourless
_exptl_crystal_colour_primary colourless
_exptl_crystal_density_diffrn 1.666
_exptl_crystal_description SHARD
_exptl_crystal_F_000 2368
_exptl_crystal_size_max 0.09
_exptl_crystal_size_mid 0.08
_exptl_crystal_size_min 0.08
_refine_diff_density_max 0.353
_refine_diff_density_min -0.426
_refine_diff_density_rms 0.094
_refine_ls_extinction_method none
_refine_ls_goodness_of_fit_ref 1.126
_refine_ls_hydrogen_treatment constr
_refine_ls_matrix_type full
_refine_ls_number_parameters 327
_refine_ls_number_reflns 5781
_refine_ls_number_restraints 0
_refine_ls_restrained_S_all 1.126
_refine_ls_R_factor_all 0.0907
_refine_ls_R_factor_gt 0.0612
_refine_ls_shift/su_max 0.000
_refine_ls_shift/su_mean 0.000
_refine_ls_structure_factor_coef Fsqd
_refine_ls_weighting_details 'w=1/[\s^2^(Fo^2^)+(0.0252P)^2^+15.1216P] where P=(Fo^2^+2Fc^2^)/3'
_refine_ls_weighting_scheme calc
_refine_ls_wR_factor_gt 0.1444
_refine_ls_wR_factor_ref 0.1567
_reflns_Friedel_coverage 0.000
_reflns_number_gt 4226
_reflns_number_total 5781
_reflns_threshold_expression 'I > 2\s(I)'
_cod_data_source_file d2cc04129d2.cif
_cod_data_source_block ra039_pbca
_cod_database_code 7130586
_shelx_shelxl_version_number 2018/3
_shelx_space_group_comment
;
The symmetry employed for this shelxl refinement is uniquely defined
by the following loop, which should always be used as a source of
symmetry information in preference to the above space-group names.
They are only intended as comments.
;
_shelx_estimated_absorpt_t_max 0.968
_shelx_estimated_absorpt_t_min 0.964
_olex2_refinement_description
;
1. Fixed Uiso
 At 1.2 times of:
  All C(H) groups
 At 1.5 times of:
  All C(H,H,H) groups
2.a Aromatic/amide H refined with riding coordinates:
 C00L(H00L), C00M(H00M), C00N(H00N), C00O(H00O), C00P(H00P), C00Q(H00Q),
 C00S(H00S), C00T(H00T)
2.b Idealised Me refined as rotating group:
 C00Z(H00A,H00B,H00C), C010(H01A,H01B,H01C)
;
_olex2_submission_special_instructions 'No special instructions were received'

loop_
_space_group_symop_operation_xyz
'x, y, z'
'-x+1/2, -y, z+1/2'
'-x, y+1/2, -z+1/2'
'x+1/2, -y+1/2, -z'
'-x, -y, -z'
'x-1/2, y, -z-1/2'
'x, -y-1/2, z-1/2'
'-x-1/2, y-1/2, z'

loop_
_atom_site_label
_atom_site_type_symbol
_atom_site_fract_x
_atom_site_fract_y
_atom_site_fract_z
_atom_site_U_iso_or_equiv
_atom_site_adp_type
_atom_site_occupancy
_atom_site_site_symmetry_order
_atom_site_calc_flag
_atom_site_refinement_flags_posn
_atom_site_refinement_flags_adp
_atom_site_refinement_flags_occupancy
_atom_site_disorder_assembly
_atom_site_disorder_group
S001 S 0.35561(5) 0.48944(7) 0.45699(4) 0.02033(19) Uani 1 1 d . . . . .
S002 S 0.57489(5) 0.34441(8) 0.42384(4) 0.0221(2) Uani 1 1 d . . . . .
S003 S 0.39274(6) 0.78404(8) 0.40826(4) 0.0254(2) Uani 1 1 d . . . . .
F004 F 0.62943(17) 0.3319(3) 0.31758(11) 0.0518(8) Uani 1 1 d . . . . .
F005 F 0.50603(17) 0.3851(2) 0.32317(11) 0.0482(7) Uani 1 1 d . . . . .
O006 O 0.65678(15) 0.3598(2) 0.44321(11) 0.0275(6) Uani 1 1 d . . . . .
O007 O 0.35262(16) 0.4188(2) 0.40764(11) 0.0270(6) Uani 1 1 d . . . . .
F008 F 0.46016(19) 0.8293(3) 0.30816(12) 0.0565(8) Uani 1 1 d . . . . .
O009 O 0.54880(18) 0.2329(2) 0.41753(12) 0.0363(7) Uani 1 1 d . . . . .
O00A O 0.31554(17) 0.8133(2) 0.43220(13) 0.0360(7) Uani 1 1 d . . . . .
F00B F 0.6033(2) 0.4946(2) 0.34521(12) 0.0665(10) Uani 1 1 d . . . . .
O00C O 0.51817(16) 0.4171(3) 0.45178(12) 0.0353(7) Uani 1 1 d . . . . .
F00D F 0.3331(2) 0.7898(3) 0.30365(12) 0.0659(9) Uani 1 1 d . . . . .
N00E N 0.33279(17) 0.4064(2) 0.52102(12) 0.0200(6) Uani 1 1 d . . . . .
N00F N 0.25172(17) 0.5364(2) 0.46569(12) 0.0201(6) Uani 1 1 d . . . . .
F00G F 0.3702(2) 0.9461(2) 0.33678(15) 0.0682(10) Uani 1 1 d . . . . .
O00H O 0.4024(2) 0.6690(2) 0.39616(14) 0.0445(8) Uani 1 1 d . . . . .
O00I O 0.46086(18) 0.8370(3) 0.43377(14) 0.0505(9) Uani 1 1 d . . . . .
C00J C 0.2575(2) 0.4170(3) 0.54387(14) 0.0202(7) Uani 1 1 d . . . . .
C00K C 0.2088(2) 0.4939(3) 0.51060(14) 0.0206(7) Uani 1 1 d . . . . .
C00L C 0.2364(2) 0.3581(3) 0.59217(15) 0.0243(7) Uani 1 1 d . . . . .
H00L H 0.185019 0.364228 0.608109 0.029 Uiso 1 1 calc R U . . .
C00M C 0.3699(2) 0.2810(3) 0.59343(17) 0.0275(8) Uani 1 1 d . . . . .
H00M H 0.407861 0.234637 0.610179 0.033 Uiso 1 1 calc R U . . .
C00N C 0.1299(2) 0.5248(3) 0.51882(16) 0.0250(8) Uani 1 1 d . . . . .
H00N H 0.100061 0.498115 0.550029 0.030 Uiso 1 1 calc R U . . .
C00O C 0.2200(2) 0.6060(3) 0.42692(15) 0.0238(7) Uani 1 1 d . . . . .
H00O H 0.250781 0.632612 0.396181 0.029 Uiso 1 1 calc R U . . .
C00P C 0.3897(2) 0.3426(3) 0.54488(16) 0.0253(7) Uani 1 1 d . . . . .
H00P H 0.441399 0.339728 0.529154 0.030 Uiso 1 1 calc R U . . .
C00Q C 0.1397(2) 0.6376(3) 0.43386(16) 0.0269(8) Uani 1 1 d . . . . .
H00Q H 0.116220 0.686186 0.407766 0.032 Uiso 1 1 calc R U . . .
C00R C 0.5780(3) 0.3921(4) 0.34890(17) 0.0338(9) Uani 1 1 d . . . . .
C00S C 0.0959(2) 0.5969(3) 0.47916(17) 0.0287(8) Uani 1 1 d . . . . .
H00S H 0.042328 0.617768 0.483554 0.034 Uiso 1 1 calc R U . . .
C00T C 0.2931(2) 0.2892(3) 0.61675(16) 0.0267(8) Uani 1 1 d . . . . .
H00T H 0.279461 0.247959 0.649284 0.032 Uiso 1 1 calc R U . . .
N00U N 0.1425(3) 0.5421(4) 0.66759(18) 0.0556(12) Uani 1 1 d . . . . .
C00V C 0.1609(3) 0.5306(4) 0.7141(2) 0.0379(10) Uani 1 1 d . . . . .
C00W C 0.3895(3) 0.8406(4) 0.33556(19) 0.0389(10) Uani 1 1 d . . . . .
N00X N 0.3419(3) 1.1967(4) 0.2685(2) 0.0695(14) Uani 1 1 d . . . . .
C00Y C 0.4054(3) 1.1652(4) 0.2712(2) 0.0453(11) Uani 1 1 d . . . . .
C00Z C 0.1831(3) 0.5147(5) 0.7740(2) 0.0542(13) Uani 1 1 d . . . . .
H00A H 0.230830 0.470431 0.775983 0.081 Uiso 1 1 calc R U . . .
H00B H 0.139847 0.478875 0.794140 0.081 Uiso 1 1 calc R U . . .
H00C H 0.193456 0.584324 0.791739 0.081 Uiso 1 1 calc R U . . .
C010 C 0.4873(3) 1.1238(4) 0.2761(3) 0.0676(17) Uani 1 1 d . . . . .
H01A H 0.515093 1.134299 0.239897 0.101 Uiso 1 1 calc R U . . .
H01B H 0.485800 1.047275 0.285263 0.101 Uiso 1 1 calc R U . . .
H01C H 0.515114 1.162394 0.306429 0.101 Uiso 1 1 calc R U . . .

loop_
_atom_site_aniso_label
_atom_site_aniso_U_11
_atom_site_aniso_U_22
_atom_site_aniso_U_33
_atom_site_aniso_U_23
_atom_site_aniso_U_13
_atom_site_aniso_U_12
S001 0.0181(4) 0.0227(4) 0.0202(4) 0.0005(3) 0.0014(3) 0.0002(3)
S002 0.0180(4) 0.0277(5) 0.0207(4) -0.0022(3) 0.0010(3) -0.0019(4)
S003 0.0236(4) 0.0293(5) 0.0231(4) 0.0008(4) 0.0010(4) 0.0056(4)
F004 0.0466(16) 0.081(2) 0.0275(12) -0.0119(13) 0.0106(11) -0.0005(15)
F005 0.0527(17) 0.0621(18) 0.0298(13) -0.0012(12) -0.0155(12) 0.0044(14)
O006 0.0196(13) 0.0314(15) 0.0314(13) -0.0077(11) -0.0028(10) -0.0002(11)
O007 0.0260(13) 0.0315(14) 0.0234(12) -0.0041(11) 0.0011(11) 0.0031(11)
F008 0.069(2) 0.0622(19) 0.0387(15) 0.0035(13) 0.0200(14) -0.0093(16)
O009 0.0375(16) 0.0329(16) 0.0384(16) 0.0019(12) -0.0034(13) -0.0129(13)
O00A 0.0262(15) 0.0376(17) 0.0441(16) -0.0133(13) 0.0048(13) 0.0002(13)
F00B 0.112(3) 0.0447(17) 0.0431(16) 0.0132(13) -0.0071(17) -0.0306(18)
O00C 0.0236(14) 0.0530(19) 0.0295(14) -0.0091(13) 0.0019(11) 0.0108(13)
F00D 0.078(2) 0.080(2) 0.0393(15) -0.0009(15) -0.0289(15) -0.0109(18)
N00E 0.0188(14) 0.0197(15) 0.0214(14) 0.0004(11) 0.0020(11) -0.0014(12)
N00F 0.0175(14) 0.0217(15) 0.0211(13) -0.0032(11) -0.0005(11) -0.0010(12)
F00G 0.099(3) 0.0318(15) 0.074(2) 0.0211(15) 0.0017(19) 0.0112(16)
O00H 0.057(2) 0.0278(16) 0.0490(18) 0.0104(13) 0.0204(16) 0.0149(15)
O00I 0.0276(16) 0.084(3) 0.0399(17) -0.0150(17) -0.0082(13) -0.0019(17)
C00J 0.0171(16) 0.0198(17) 0.0236(16) -0.0055(14) 0.0018(13) -0.0014(13)
C00K 0.0220(17) 0.0207(17) 0.0192(15) -0.0044(13) -0.0008(13) -0.0031(14)
C00L 0.0234(18) 0.0251(19) 0.0244(17) -0.0017(15) 0.0036(14) -0.0037(15)
C00M 0.028(2) 0.0217(18) 0.0324(19) 0.0019(15) -0.0004(16) 0.0032(15)
C00N 0.0187(17) 0.031(2) 0.0256(17) -0.0035(15) 0.0011(14) 0.0006(15)
C00O 0.0270(18) 0.0222(18) 0.0223(16) -0.0003(14) -0.0042(14) -0.0009(15)
C00P 0.0233(18) 0.0247(18) 0.0278(18) -0.0005(15) -0.0010(15) 0.0029(15)
C00Q 0.0281(19) 0.027(2) 0.0259(18) -0.0025(15) -0.0069(15) 0.0025(16)
C00R 0.039(2) 0.036(2) 0.0272(19) -0.0027(16) -0.0006(17) -0.0052(19)
C00S 0.0222(19) 0.031(2) 0.0328(19) -0.0100(16) -0.0051(15) 0.0057(16)
C00T 0.030(2) 0.0219(18) 0.0279(18) 0.0025(15) 0.0025(15) -0.0027(16)
N00U 0.081(3) 0.044(2) 0.042(2) 0.0014(19) 0.001(2) 0.009(2)
C00V 0.042(3) 0.032(2) 0.039(2) -0.0035(18) 0.0021(19) 0.0011(19)
C00W 0.052(3) 0.031(2) 0.033(2) 0.0067(18) -0.004(2) 0.000(2)
N00X 0.063(3) 0.055(3) 0.090(4) 0.004(3) -0.004(3) 0.010(3)
C00Y 0.049(3) 0.032(2) 0.055(3) 0.001(2) -0.003(2) 0.001(2)
C00Z 0.056(3) 0.063(3) 0.044(3) 0.000(2) -0.009(2) 0.002(3)
C010 0.048(3) 0.039(3) 0.116(5) -0.004(3) -0.002(3) 0.002(3)

loop_
_atom_type_symbol
_atom_type_description
_atom_type_scat_dispersion_real
_atom_type_scat_dispersion_imag
_atom_type_scat_source
C C 0.0033 0.0016 'International Tables Vol C Tables 4.2.6.8 and 6.1.1.4'
H H 0.0000 0.0000 'International Tables Vol C Tables 4.2.6.8 and 6.1.1.4'
F F 0.0171 0.0103 'International Tables Vol C Tables 4.2.6.8 and 6.1.1.4'
N N 0.0061 0.0033 'International Tables Vol C Tables 4.2.6.8 and 6.1.1.4'
O O 0.0106 0.0060 'International Tables Vol C Tables 4.2.6.8 and 6.1.1.4'
S S 0.1246 0.1234 'International Tables Vol C Tables 4.2.6.8 and 6.1.1.4'

loop_
_geom_angle_atom_site_label_1
_geom_angle_atom_site_label_2
_geom_angle_atom_site_label_3
_geom_angle
_geom_angle_site_symmetry_1
_geom_angle_site_symmetry_3
_geom_angle_publ_flag
O007 S001 N00E 107.23(15) . . ?
O007 S001 N00F 104.17(14) . . ?
N00F S001 N00E 83.78(13) . . ?
O006 S002 O00C 113.28(16) . . ?
O006 S002 C00R 102.96(18) . . ?
O009 S002 O006 115.98(17) . . ?
O009 S002 O00C 115.67(19) . . ?
O009 S002 C00R 102.55(18) . . ?
O00C S002 C00R 103.98(19) . . ?
O00A S003 O00H 114.52(19) . . ?
O00A S003 C00W 103.4(2) . . ?
O00H S003 C00W 101.4(2) . . ?
O00I S003 O00A 115.67(18) . . ?
O00I S003 O00H 115.7(2) . . ?
O00I S003 C00W 103.2(2) . . ?
C00J N00E S001 116.6(2) . . ?
C00P N00E S001 120.5(2) . . ?
C00P N00E C00J 122.9(3) . . ?
C00K N00F S001 117.2(2) . . ?
C00O N00F S001 119.8(2) . . ?
C00O N00F C00K 122.9(3) . . ?
N00E C00J C00K 111.5(3) . . ?
N00E C00J C00L 119.8(3) . . ?
C00L C00J C00K 128.7(3) . . ?
N00F C00K C00J 110.9(3) . . ?
N00F C00K C00N 119.9(3) . . ?
C00N C00K C00J 129.2(3) . . ?
C00J C00L H00L 120.7 . . ?
C00J C00L C00T 118.7(3) . . ?
C00T C00L H00L 120.7 . . ?
C00P C00M H00M 120.3 . . ?
C00T C00M H00M 120.3 . . ?
C00T C00M C00P 119.3(4) . . ?
C00K C00N H00N 121.0 . . ?
C00K C00N C00S 118.0(3) . . ?
C00S C00N H00N 121.0 . . ?
N00F C00O H00O 120.8 . . ?
N00F C00O C00Q 118.3(3) . . ?
C00Q C00O H00O 120.8 . . ?
N00E C00P C00M 118.6(3) . . ?
N00E C00P H00P 120.7 . . ?
C00M C00P H00P 120.7 . . ?
C00O C00Q H00Q 120.2 . . ?
C00S C00Q C00O 119.6(4) . . ?
C00S C00Q H00Q 120.2 . . ?
F004 C00R S002 110.5(3) . . ?
F005 C00R S002 112.0(3) . . ?
F005 C00R F004 107.2(3) . . ?
F00B C00R S002 111.9(3) . . ?
F00B C00R F004 106.6(4) . . ?
F00B C00R F005 108.4(4) . . ?
C00N C00S H00S 119.4 . . ?
C00Q C00S C00N 121.3(4) . . ?
C00Q C00S H00S 119.4 . . ?
C00L C00T C00M 120.7(3) . . ?
C00L C00T H00T 119.7 . . ?
C00M C00T H00T 119.7 . . ?
N00U C00V C00Z 178.9(6) . . ?
F008 C00W S003 111.7(3) . . ?
F008 C00W F00D 107.7(4) . . ?
F00D C00W S003 110.4(3) . . ?
F00G C00W S003 111.0(3) . . ?
F00G C00W F008 108.7(4) . . ?
F00G C00W F00D 107.0(4) . . ?
N00X C00Y C010 178.6(7) . . ?
C00V C00Z H00A 109.5 . . ?
C00V C00Z H00B 109.5 . . ?
C00V C00Z H00C 109.5 . . ?
H00A C00Z H00B 109.5 . . ?
H00A C00Z H00C 109.5 . . ?
H00B C00Z H00C 109.5 . . ?
C00Y C010 H01A 109.5 . . ?
C00Y C010 H01B 109.5 . . ?
C00Y C010 H01C 109.5 . . ?
H01A C010 H01B 109.5 . . ?
H01A C010 H01C 109.5 . . ?
H01B C010 H01C 109.5 . . ?

loop_
_geom_bond_atom_site_label_1
_geom_bond_atom_site_label_2
_geom_bond_distance
_geom_bond_site_symmetry_2
_geom_bond_publ_flag
S001 O007 1.427(3) . ?
S001 N00E 1.828(3) . ?
S001 N00F 1.826(3) . ?
S002 O006 1.440(3) . ?
S002 O009 1.439(3) . ?
S002 O00C 1.445(3) . ?
S002 C00R 1.820(4) . ?
S003 O00A 1.438(3) . ?
S003 O00H 1.444(3) . ?
S003 O00I 1.427(3) . ?
S003 C00W 1.810(4) . ?
F004 C00R 1.338(5) . ?
F005 C00R 1.334(5) . ?
F008 C00W 1.336(6) . ?
F00B C00R 1.325(5) . ?
F00D C00W 1.341(5) . ?
N00E C00J 1.360(4) . ?
N00E C00P 1.342(5) . ?
N00F C00K 1.358(4) . ?
N00F C00O 1.340(5) . ?
F00G C00W 1.330(5) . ?
C00J C00K 1.457(5) . ?
C00J C00L 1.369(5) . ?
C00K C00N 1.374(5) . ?
C00L H00L 0.9300 . ?
C00L C00T 1.383(5) . ?
C00M H00M 0.9300 . ?
C00M C00P 1.386(5) . ?
C00M C00T 1.385(5) . ?
C00N H00N 0.9300 . ?
C00N C00S 1.388(5) . ?
C00O H00O 0.9300 . ?
C00O C00Q 1.394(5) . ?
C00P H00P 0.9300 . ?
C00Q H00Q 0.9300 . ?
C00Q C00S 1.364(6) . ?
C00S H00S 0.9300 . ?
C00T H00T 0.9300 . ?
N00U C00V 1.121(6) . ?
C00V C00Z 1.437(7) . ?
N00X C00Y 1.123(7) . ?
C00Y C010 1.453(7) . ?
C00Z H00A 0.9600 . ?
C00Z H00B 0.9600 . ?
C00Z H00C 0.9600 . ?
C010 H01A 0.9600 . ?
C010 H01B 0.9600 . ?
C010 H01C 0.9600 . ?

loop_
_geom_torsion_atom_site_label_1
_geom_torsion_atom_site_label_2
_geom_torsion_atom_site_label_3
_geom_torsion_atom_site_label_4
_geom_torsion
_geom_torsion_site_symmetry_1
_geom_torsion_site_symmetry_2
_geom_torsion_site_symmetry_3
_geom_torsion_site_symmetry_4
_geom_torsion_publ_flag
S001 N00E C00J C00K 0.9(4) . . . . ?
S001 N00E C00J C00L -179.4(3) . . . . ?
S001 N00E C00P C00M 180.0(3) . . . . ?
S001 N00F C00K C00J 0.4(4) . . . . ?
S001 N00F C00K C00N -179.0(3) . . . . ?
S001 N00F C00O C00Q 178.1(3) . . . . ?
O006 S002 C00R F004 61.1(3) . . . . ?
O006 S002 C00R F005 -179.5(3) . . . . ?
O006 S002 C00R F00B -57.5(4) . . . . ?
O007 S001 N00E C00J -103.5(3) . . . . ?
O007 S001 N00E C00P 79.2(3) . . . . ?
O007 S001 N00F C00K 106.3(3) . . . . ?
O007 S001 N00F C00O -70.7(3) . . . . ?
O009 S002 C00R F004 -59.7(3) . . . . ?
O009 S002 C00R F005 59.7(3) . . . . ?
O009 S002 C00R F00B -178.3(3) . . . . ?
O00A S003 C00W F008 174.5(3) . . . . ?
O00A S003 C00W F00D -65.6(4) . . . . ?
O00A S003 C00W F00G 52.9(4) . . . . ?
O00C S002 C00R F004 179.5(3) . . . . ?
O00C S002 C00R F005 -61.1(3) . . . . ?
O00C S002 C00R F00B 60.9(4) . . . . ?
N00E S001 N00F C00K 0.1(2) . . . . ?
N00E S001 N00F C00O -176.9(3) . . . . ?
N00E C00J C00K N00F -0.8(4) . . . . ?
N00E C00J C00K C00N 178.4(3) . . . . ?
N00E C00J C00L C00T 0.4(5) . . . . ?
N00F S001 N00E C00J -0.6(2) . . . . ?
N00F S001 N00E C00P -177.8(3) . . . . ?
N00F C00K C00N C00S 1.9(5) . . . . ?
N00F C00O C00Q C00S -0.4(5) . . . . ?
O00H S003 C00W F008 -66.6(3) . . . . ?
O00H S003 C00W F00D 53.3(4) . . . . ?
O00H S003 C00W F00G 171.9(3) . . . . ?
O00I S003 C00W F008 53.6(4) . . . . ?
O00I S003 C00W F00D 173.5(3) . . . . ?
O00I S003 C00W F00G -68.0(4) . . . . ?
C00J N00E C00P C00M 2.9(5) . . . . ?
C00J C00K C00N C00S -177.3(3) . . . . ?
C00J C00L C00T C00M 0.8(5) . . . . ?
C00K N00F C00O C00Q 1.2(5) . . . . ?
C00K C00J C00L C00T 179.9(3) . . . . ?
C00K C00N C00S C00Q -1.1(6) . . . . ?
C00L C00J C00K N00F 179.6(3) . . . . ?
C00L C00J C00K C00N -1.2(6) . . . . ?
C00O N00F C00K C00J 177.3(3) . . . . ?
C00O N00F C00K C00N -2.1(5) . . . . ?
C00O C00Q C00S C00N 0.3(6) . . . . ?
C00P N00E C00J C00K 178.1(3) . . . . ?
C00P N00E C00J C00L -2.3(5) . . . . ?
C00P C00M C00T C00L -0.1(6) . . . . ?
C00T C00M C00P N00E -1.7(6) . . . . ?
